data_7719842
loop_
_publ_author_name
'El Beyrouti, Nour'
'Hamon, Nad&#xe8;ge'
'Caussin, Louis'
'Fr&#xe9;roux, Yoann'
'Dallon, Marie'
'Roisnel, Thierry'
'Le Guennic, Boris'
'Rigaut, St&#xe9;phane'
'Tripier, Rapha&#xeb;l'
'Norel, Lucie'

_publ_section_title
;
 Photochromic macrocyclic complexes of yttrium(III) undergoing merocyanine
 to spiropyran isomerization as models for single-molecule magnet switch
 candidates.
;
_journal_issue 46
_journal_name_full 'Dalton transactions (Cambridge, England : 2003)'
_journal_page_first 17196
_journal_page_last 17203
_journal_paper_doi 10.1039/d5dt02008e
_journal_volume 54
_journal_year 2025
_chemical_compound_source 'synthesis as described'
_chemical_formula_moiety 'C34 H42 Dy N7 O12 [+ solvent]'
_chemical_formula_sum 'C34 H42 Dy N7 O12'
_chemical_formula_weight 903.24
_space_group_crystal_system monoclinic
_space_group_IT_number 15
_space_group_name_Hall '-C 2yc'
_space_group_name_H-M_alt 'C 1 2/c 1'
_atom_sites_solution_hydrogens mixed
_atom_sites_solution_primary dual
_audit_update_record
;
2025-08-01 deposited with the CCDC.	2025-10-16 downloaded from the CCDC.
;
_cell_angle_alpha 90
_cell_angle_beta 105.896(5)
_cell_angle_gamma 90
_cell_formula_units_Z 8
_cell_length_a 52.331(6)
_cell_length_b 11.4130(13)
_cell_length_c 16.8157(19)
_cell_measurement_reflns_used 9834
_cell_measurement_temperature 150(2)
_cell_measurement_theta_max 26.8358
_cell_measurement_theta_min 2.1574
_cell_measurement_wavelength 0.710730
_cell_volume 9659.2(19)
_computing_cell_refinement 'APEX3 (Bruker, 2015)'
_computing_data_collection 'Bruker APEX3 (Bruker, 2015)'
_computing_data_reduction 'SAINT (Bruker, 2014)'
_computing_molecular_graphics
;
   'SXGRAPH (L. Farrugia, 1999), Mercury (CSD, 2020)'
;
_computing_publication_material 'CRYSCALC (T. Roisnel, local program, ver. 2024)'
_computing_structure_refinement 'SHELXL-2018_3 (Sheldrick, 2018)'
_computing_structure_solution 'SHELXT 2018_2 (Sheldrick, 2018)'
_diffrn_ambient_temperature 150(2)
_diffrn_detector CMOS-PHOTON70
_diffrn_detector_area_resol_mean 7.39
_diffrn_measured_fraction_theta_full 0.998
_diffrn_measured_fraction_theta_max 0.992
_diffrn_measurement_device_type 'D8 VENTURE Bruker AXS'
_diffrn_measurement_method 'rotation images'
_diffrn_orient_matrix_UB_11 -0.0095806
_diffrn_orient_matrix_UB_12 -0.0481248
_diffrn_orient_matrix_UB_13 -0.0487533
_diffrn_orient_matrix_UB_21 -0.0156690
_diffrn_orient_matrix_UB_22 0.0535714
_diffrn_orient_matrix_UB_23 -0.0094816
_diffrn_orient_matrix_UB_31 0.0075802
_diffrn_orient_matrix_UB_32 0.0499129
_diffrn_orient_matrix_UB_33 -0.0368301
_diffrn_radiation_monochromator 'multilayer monochromator'
_diffrn_radiation_probe x-ray
_diffrn_radiation_source 'Incoatec microfocus sealed tube'
_diffrn_radiation_type MoK\a
_diffrn_radiation_wavelength 0.71073
_diffrn_reflns_av_R_equivalents 0.0557
_diffrn_reflns_av_unetI/netI 0.0435
_diffrn_reflns_limit_h_max 68
_diffrn_reflns_limit_h_min -68
_diffrn_reflns_limit_k_max 13
_diffrn_reflns_limit_k_min -14
_diffrn_reflns_limit_l_max 21
_diffrn_reflns_limit_l_min -21
_diffrn_reflns_number 53537
_diffrn_reflns_theta_full 25.242
_diffrn_reflns_theta_max 27.527
_diffrn_reflns_theta_min 1.830
_diffrn_source_current 1.00
_diffrn_source_power 50.0
_diffrn_source_voltage 50.00
_exptl_absorpt_coefficient_mu 1.602
_exptl_absorpt_correction_T_max 0.880
_exptl_absorpt_correction_T_min 0.726
_exptl_absorpt_correction_type multi-scan
_exptl_absorpt_process_details
;
  [Sheldrick, G.M. (2014). SADABS Bruker AXS Inc., Madison, Wisconsin, USA]
;
_exptl_crystal_colour red
_exptl_crystal_density_diffrn 1.242
_exptl_crystal_description plate
_exptl_crystal_F_000 3656
_exptl_crystal_size_max 0.390
_exptl_crystal_size_mid 0.130
_exptl_crystal_size_min 0.080
_refine_diff_density_max 0.955
_refine_diff_density_min -0.960
_refine_diff_density_rms 0.090
_refine_ls_extinction_method none
_refine_ls_goodness_of_fit_ref 1.051
_refine_ls_hydrogen_treatment mixed
_refine_ls_matrix_type full
_refine_ls_number_parameters 496
_refine_ls_number_reflns 11047
_refine_ls_number_restraints 0
_refine_ls_restrained_S_all 1.051
_refine_ls_R_factor_all 0.0450
_refine_ls_R_factor_gt 0.0320
_refine_ls_shift/su_max 0.001
_refine_ls_shift/su_mean 0.000
_refine_ls_structure_factor_coef Fsqd
_refine_ls_weighting_details 'w=1/[\s^2^(Fo^2^)+(0.0468P)^2^] where P=(Fo^2^+2Fc^2^)/3'
_refine_ls_weighting_scheme calc
_refine_ls_wR_factor_gt 0.0824
_refine_ls_wR_factor_ref 0.0878
_reflns_number_gt 8764
_reflns_number_total 11047
_reflns_threshold_expression >2sigma(I)
_cod_data_source_file d5dt02008e2.cif
_cod_data_source_block NB153
_cod_depositor_comments 'Adding full bibliography for 7719841--7719843.cif.'
_cod_original_sg_symbol_H-M 'C 2/c'
_cod_database_code 7719842

loop_
_space_group_symop_operation_xyz
'x, y, z'
'-x, y, -z+1/2'
'x+1/2, y+1/2, z'
'-x+1/2, y+1/2, -z+1/2'
'-x, -y, -z'
'x, -y, z-1/2'
'-x+1/2, -y+1/2, -z'
'x+1/2, -y+1/2, z-1/2'

loop_
_atom_site_label
_atom_site_type_symbol
_atom_site_fract_x
_atom_site_fract_y
_atom_site_fract_z
_atom_site_U_iso_or_equiv
_atom_site_adp_type
_atom_site_occupancy
_atom_site_site_symmetry_order
_atom_site_calc_flag
_atom_site_refinement_flags_posn
_atom_site_refinement_flags_adp
_atom_site_refinement_flags_occupancy
_atom_site_disorder_assembly
_atom_site_disorder_group
Dy1 Dy 0.09478(2) 0.72671(2) 0.33504(2) 0.02695(5) Uani 1 1 d . . . . .
O1 O 0.08474(4) 0.87276(19) 0.23576(13) 0.0357(5) Uani 1 1 d . . . . .
O2 O 0.05573(6) 0.9662(3) 0.1354(2) 0.0890(11) Uani 1 1 d . . . . .
O3 O 0.05081(4) 0.75820(19) 0.33834(14) 0.0367(5) Uani 1 1 d . . . . .
O4 O 0.01702(5) 0.7162(2) 0.3883(2) 0.0608(8) Uani 1 1 d . . . . .
O5 O 0.10326(4) 0.6891(2) 0.47479(13) 0.0379(5) Uani 1 1 d . . . . .
O6 O 0.12948(5) 0.6239(3) 0.59518(15) 0.0584(7) Uani 1 1 d . . . . .
O7 O 0.13686(4) 0.80915(19) 0.38225(12) 0.0293(4) Uani 1 1 d . . . . .
O8 O 0.23912(4) 0.8032(2) 0.26425(15) 0.0471(6) Uani 1 1 d . . . . .
O9 O 0.25673(4) 0.8059(2) 0.39663(15) 0.0475(6) Uani 1 1 d . . . . .
O10 O 0.19926(6) 0.8614(3) 1.03649(16) 0.0683(8) Uani 1 1 d . . . . .
O11 O 0.15877(6) 0.8492(3) 1.04488(15) 0.0631(8) Uani 1 1 d . . . . .
O12 O 0.09105(4) 0.9159(2) 0.40317(16) 0.0411(6) Uani 1 1 d . . . . .
H12A H 0.0813(7) 0.917(3) 0.430(2) 0.049 Uiso 1 1 d . U . . .
H12B H 0.0835(8) 0.971(3) 0.373(2) 0.049 Uiso 1 1 d . U . . .
N1 N 0.12192(5) 0.6745(2) 0.22705(15) 0.0322(5) Uani 1 1 d . . . . .
N2 N 0.06257(5) 0.6547(3) 0.19390(17) 0.0393(6) Uani 1 1 d . . . . .
N3 N 0.06881(5) 0.5319(3) 0.35241(18) 0.0426(7) Uani 1 1 d . . . . .
N4 N 0.12741(5) 0.5471(2) 0.38503(17) 0.0400(6) Uani 1 1 d . . . . .
N5 N 0.23728(5) 0.8065(2) 0.33595(17) 0.0354(6) Uani 1 1 d . . . . .
N6 N 0.14106(5) 0.9018(2) 0.66284(14) 0.0284(5) Uani 1 1 d . . . . .
N7 N 0.17506(7) 0.8593(3) 1.00476(18) 0.0493(7) Uani 1 1 d . . . . .
C1 C 0.10286(6) 0.6652(4) 0.14329(19) 0.0438(8) Uani 1 1 d . . . . .
H1A H 0.111779 0.626041 0.105636 0.053 Uiso 1 1 calc R U . . .
H1B H 0.097751 0.744924 0.121576 0.053 Uiso 1 1 calc R U . . .
C2 C 0.07804(7) 0.5973(4) 0.1435(2) 0.0488(9) Uani 1 1 d . . . . .
H2A H 0.066749 0.589346 0.085953 0.059 Uiso 1 1 calc R U . . .
H2B H 0.083116 0.517621 0.165393 0.059 Uiso 1 1 calc R U . . .
C3 C 0.04237(7) 0.5686(3) 0.2075(2) 0.0459(8) Uani 1 1 d . . . . .
H3A H 0.028467 0.611282 0.225579 0.055 Uiso 1 1 calc R U . . .
H3B H 0.033740 0.528696 0.154706 0.055 Uiso 1 1 calc R U . . .
C4 C 0.05497(7) 0.4787(3) 0.2715(2) 0.0500(9) Uani 1 1 d . . . . .
H4A H 0.041067 0.424531 0.279270 0.060 Uiso 1 1 calc R U . . .
H4B H 0.067884 0.432196 0.251292 0.060 Uiso 1 1 calc R U . . .
C5 C 0.08755(7) 0.4418(3) 0.4015(3) 0.0501(9) Uani 1 1 d . . . . .
H5A H 0.092184 0.462656 0.460914 0.060 Uiso 1 1 calc R U . . .
H5B H 0.078712 0.364362 0.394637 0.060 Uiso 1 1 calc R U . . .
C6 C 0.11229(7) 0.4348(3) 0.3740(3) 0.0494(9) Uani 1 1 d . . . . .
H6A H 0.123854 0.372456 0.405740 0.059 Uiso 1 1 calc R U . . .
H6B H 0.107542 0.412427 0.314835 0.059 Uiso 1 1 calc R U . . .
C7 C 0.14782(6) 0.5392(3) 0.3383(2) 0.0428(8) Uani 1 1 d . . . . .
H7A H 0.155763 0.459817 0.345767 0.051 Uiso 1 1 calc R U . . .
H7B H 0.162158 0.596215 0.361687 0.051 Uiso 1 1 calc R U . . .
C8 C 0.13679(6) 0.5628(3) 0.2475(2) 0.0405(8) Uani 1 1 d . . . . .
H8A H 0.151660 0.563350 0.221627 0.049 Uiso 1 1 calc R U . . .
H8B H 0.124814 0.497481 0.222534 0.049 Uiso 1 1 calc R U . . .
C9 C 0.04881(7) 0.7613(3) 0.1520(2) 0.0457(9) Uani 1 1 d . . . . .
H9A H 0.031656 0.769571 0.165597 0.055 Uiso 1 1 calc R U . . .
H9B H 0.044848 0.750132 0.091431 0.055 Uiso 1 1 calc R U . . .
C10 C 0.06443(7) 0.8736(4) 0.1751(2) 0.0512(10) Uani 1 1 d . . . . .
C11 C 0.04940(7) 0.5679(3) 0.3970(2) 0.0486(9) Uani 1 1 d . . . . .
H11A H 0.058168 0.566823 0.457148 0.058 Uiso 1 1 calc R U . . .
H11B H 0.034709 0.510218 0.385758 0.058 Uiso 1 1 calc R U . . .
C12 C 0.03795(6) 0.6889(3) 0.3726(2) 0.0395(7) Uani 1 1 d . . . . .
C13 C 0.14007(7) 0.5673(3) 0.4738(2) 0.0455(8) Uani 1 1 d . . . . .
H13A H 0.156530 0.613153 0.479558 0.055 Uiso 1 1 calc R U . . .
H13B H 0.145238 0.490602 0.500966 0.055 Uiso 1 1 calc R U . . .
C14 C 0.12288(7) 0.6309(3) 0.5188(2) 0.0427(8) Uani 1 1 d . . . . .
C15 C 0.13969(6) 0.7743(3) 0.22022(18) 0.0323(7) Uani 1 1 d . . . . .
H15A H 0.129035 0.847231 0.212241 0.039 Uiso 1 1 calc R U . . .
H15B H 0.145703 0.762493 0.169868 0.039 Uiso 1 1 calc R U . . .
C16 C 0.16376(6) 0.7923(3) 0.29186(18) 0.0281(6) Uani 1 1 d . . . . .
C17 C 0.18876(6) 0.7920(3) 0.28065(18) 0.0289(6) Uani 1 1 d . . . . .
H17 H 0.190977 0.780336 0.226995 0.035 Uiso 1 1 calc R U . . .
C18 C 0.21089(5) 0.8089(3) 0.34789(19) 0.0292(6) Uani 1 1 d . . . . .
C19 C 0.20857(5) 0.8239(3) 0.42691(18) 0.0307(6) Uani 1 1 d . . . . .
H19 H 0.224057 0.830986 0.472047 0.037 Uiso 1 1 calc R U . . .
C20 C 0.18330(6) 0.8288(3) 0.44075(18) 0.0291(6) Uani 1 1 d . . . . .
C21 C 0.16016(5) 0.8119(3) 0.37264(17) 0.0275(6) Uani 1 1 d . . . . .
C22 C 0.18234(6) 0.8441(3) 0.52488(18) 0.0315(7) Uani 1 1 d . . . . .
H22 H 0.198886 0.838895 0.565919 0.038 Uiso 1 1 calc R U . . .
C23 C 0.16098(6) 0.8650(3) 0.55286(18) 0.0300(6) Uani 1 1 d . . . . .
H23 H 0.144217 0.874802 0.513486 0.036 Uiso 1 1 calc R U . . .
C24 C 0.16221(5) 0.8730(3) 0.63838(18) 0.0288(6) Uani 1 1 d . . . . .
C25 C 0.18539(6) 0.8437(3) 0.71295(18) 0.0306(6) Uani 1 1 d . . . . .
C26 C 0.17270(6) 0.8650(3) 0.78295(18) 0.0314(6) Uani 1 1 d . . . . .
C27 C 0.14625(6) 0.8958(3) 0.74955(17) 0.0299(6) Uani 1 1 d . . . . .
C28 C 0.19257(7) 0.7132(3) 0.7113(2) 0.0409(8) Uani 1 1 d . . . . .
H28A H 0.206249 0.693187 0.762141 0.061 Uiso 1 1 calc R U . . .
H28B H 0.199333 0.697810 0.663408 0.061 Uiso 1 1 calc R U . . .
H28C H 0.176703 0.665420 0.707257 0.061 Uiso 1 1 calc R U . . .
C29 C 0.20973(6) 0.9235(3) 0.7211(2) 0.0412(8) Uani 1 1 d . . . . .
H29A H 0.203862 1.005148 0.711550 0.062 Uiso 1 1 calc R U . . .
H29B H 0.218961 0.900469 0.680063 0.062 Uiso 1 1 calc R U . . .
H29C H 0.221835 0.915789 0.776720 0.062 Uiso 1 1 calc R U . . .
C30 C 0.11504(6) 0.9342(3) 0.60688(18) 0.0344(7) Uani 1 1 d . . . . .
H30A H 0.117260 1.000364 0.572235 0.052 Uiso 1 1 calc R U . . .
H30B H 0.102926 0.956532 0.639588 0.052 Uiso 1 1 calc R U . . .
H30C H 0.107639 0.867185 0.571627 0.052 Uiso 1 1 calc R U . . .
C31 C 0.18298(6) 0.8551(3) 0.86754(19) 0.0374(7) Uani 1 1 d . . . . .
H31 H 0.201178 0.837663 0.892241 0.045 Uiso 1 1 calc R U . . .
C32 C 0.16515(7) 0.8722(3) 0.91461(18) 0.0372(7) Uani 1 1 d . . . . .
C33 C 0.13862(7) 0.8999(3) 0.88179(19) 0.0381(7) Uani 1 1 d . . . . .
H33 H 0.127296 0.908923 0.916931 0.046 Uiso 1 1 calc R U . . .
C34 C 0.12870(6) 0.9143(3) 0.79684(19) 0.0375(7) Uani 1 1 d . . . . .
H34 H 0.110721 0.935780 0.772325 0.045 Uiso 1 1 calc R U . . .

loop_
_atom_site_aniso_label
_atom_site_aniso_U_11
_atom_site_aniso_U_22
_atom_site_aniso_U_33
_atom_site_aniso_U_23
_atom_site_aniso_U_13
_atom_site_aniso_U_12
Dy1 0.02327(8) 0.03392(9) 0.02550(8) 0.00231(6) 0.00982(6) -0.00255(6)
O1 0.0265(11) 0.0455(13) 0.0350(12) 0.0088(10) 0.0082(9) -0.0038(9)
O2 0.0535(17) 0.094(2) 0.099(3) 0.057(2) -0.0141(17) -0.0122(17)
O3 0.0260(11) 0.0490(13) 0.0379(13) 0.0018(10) 0.0135(10) -0.0047(9)
O4 0.0353(14) 0.079(2) 0.078(2) 0.0181(15) 0.0325(14) 0.0045(13)
O5 0.0350(12) 0.0508(13) 0.0314(12) 0.0084(10) 0.0148(10) 0.0011(10)
O6 0.0616(17) 0.0768(19) 0.0325(14) 0.0199(13) 0.0054(12) -0.0036(14)
O7 0.0218(10) 0.0418(11) 0.0268(10) -0.0008(9) 0.0111(8) 0.0004(9)
O8 0.0336(12) 0.0763(17) 0.0384(13) -0.0029(12) 0.0216(11) 0.0013(12)
O9 0.0230(11) 0.0788(18) 0.0408(14) 0.0050(12) 0.0091(10) 0.0043(11)
O10 0.0626(19) 0.101(2) 0.0344(14) 0.0029(14) 0.0016(13) 0.0068(17)
O11 0.0767(19) 0.083(2) 0.0357(14) 0.0146(13) 0.0255(14) 0.0045(16)
O12 0.0277(12) 0.0536(15) 0.0434(15) -0.0103(11) 0.0123(10) -0.0007(11)
N1 0.0283(13) 0.0440(15) 0.0248(12) -0.0036(11) 0.0080(10) -0.0030(12)
N2 0.0280(13) 0.0524(18) 0.0362(15) -0.0064(13) 0.0067(12) -0.0089(12)
N3 0.0407(16) 0.0436(16) 0.0460(17) 0.0034(13) 0.0163(14) -0.0073(13)
N4 0.0416(16) 0.0368(15) 0.0449(17) 0.0054(12) 0.0173(13) 0.0026(12)
N5 0.0253(13) 0.0453(15) 0.0398(15) 0.0013(12) 0.0159(12) 0.0041(11)
N6 0.0264(12) 0.0361(14) 0.0242(12) -0.0007(10) 0.0092(10) 0.0054(10)
N7 0.062(2) 0.0533(19) 0.0318(15) 0.0039(13) 0.0108(15) 0.0086(16)
C1 0.0361(17) 0.072(3) 0.0247(16) -0.0109(16) 0.0102(14) -0.0097(17)
C2 0.0410(19) 0.072(3) 0.0332(18) -0.0180(17) 0.0098(16) -0.0137(18)
C3 0.0377(18) 0.056(2) 0.043(2) -0.0075(16) 0.0091(16) -0.0151(16)
C4 0.045(2) 0.052(2) 0.055(2) -0.0057(18) 0.0176(18) -0.0164(17)
C5 0.048(2) 0.038(2) 0.062(2) 0.0137(17) 0.0106(18) -0.0076(16)
C6 0.051(2) 0.0355(19) 0.061(2) 0.0068(17) 0.0151(19) 0.0010(16)
C7 0.0355(17) 0.0424(19) 0.052(2) -0.0019(16) 0.0143(16) 0.0073(15)
C8 0.0365(18) 0.0439(19) 0.046(2) -0.0098(15) 0.0200(16) -0.0035(15)
C9 0.0259(16) 0.076(3) 0.0303(17) 0.0026(16) -0.0001(14) -0.0079(16)
C10 0.0301(18) 0.072(3) 0.048(2) 0.0245(19) 0.0049(16) -0.0054(17)
C11 0.043(2) 0.058(2) 0.051(2) 0.0075(18) 0.0230(18) -0.0110(17)
C12 0.0248(15) 0.058(2) 0.0363(17) 0.0015(16) 0.0093(14) -0.0063(15)
C13 0.045(2) 0.048(2) 0.043(2) 0.0172(16) 0.0112(16) 0.0051(16)
C14 0.0436(19) 0.049(2) 0.0361(18) 0.0097(15) 0.0127(16) -0.0095(16)
C15 0.0273(15) 0.0466(18) 0.0245(14) 0.0030(13) 0.0099(12) -0.0025(13)
C16 0.0261(14) 0.0357(17) 0.0244(14) 0.0010(12) 0.0101(12) -0.0008(12)
C17 0.0288(15) 0.0360(17) 0.0254(14) 0.0002(12) 0.0135(12) -0.0024(12)
C18 0.0228(14) 0.0342(15) 0.0337(16) 0.0020(13) 0.0129(12) 0.0040(12)
C19 0.0211(14) 0.0390(17) 0.0318(16) -0.0012(13) 0.0069(12) 0.0022(12)
C20 0.0265(14) 0.0354(16) 0.0281(15) 0.0000(13) 0.0120(12) 0.0031(12)
C21 0.0266(14) 0.0305(15) 0.0278(14) 0.0008(12) 0.0113(12) 0.0005(12)
C22 0.0265(15) 0.0401(18) 0.0270(15) -0.0022(12) 0.0061(12) 0.0013(12)
C23 0.0239(14) 0.0379(17) 0.0303(15) -0.0025(13) 0.0110(12) 0.0013(12)
C24 0.0243(14) 0.0326(16) 0.0310(15) -0.0027(12) 0.0102(12) 0.0007(12)
C25 0.0265(14) 0.0381(17) 0.0276(15) -0.0032(12) 0.0079(12) 0.0073(12)
C26 0.0319(15) 0.0360(16) 0.0269(15) -0.0013(12) 0.0089(13) 0.0045(13)
C27 0.0347(16) 0.0326(16) 0.0241(14) 0.0008(12) 0.0109(13) 0.0035(13)
C28 0.0388(18) 0.045(2) 0.0379(18) -0.0017(14) 0.0095(15) 0.0166(15)
C29 0.0307(16) 0.056(2) 0.0370(18) -0.0127(15) 0.0091(14) -0.0005(15)
C30 0.0258(15) 0.0490(19) 0.0293(16) 0.0003(13) 0.0091(13) 0.0093(13)
C31 0.0388(17) 0.0435(19) 0.0288(16) 0.0010(13) 0.0075(14) 0.0101(14)
C32 0.051(2) 0.0354(17) 0.0245(15) 0.0029(13) 0.0095(14) 0.0042(15)
C33 0.0455(19) 0.0440(19) 0.0295(16) 0.0017(14) 0.0182(15) 0.0057(15)
C34 0.0341(17) 0.0479(19) 0.0322(17) 0.0001(14) 0.0117(14) 0.0075(14)

loop_
_atom_type_symbol
_atom_type_description
_atom_type_scat_dispersion_real
_atom_type_scat_dispersion_imag
_atom_type_scat_source
C C 0.0033 0.0016 'International Tables Vol C Tables 4.2.6.8 and 6.1.1.4'
H H 0.0000 0.0000 'International Tables Vol C Tables 4.2.6.8 and 6.1.1.4'
Dy Dy -0.1892 4.4098 'International Tables Vol C Tables 4.2.6.8 and 6.1.1.4'
N N 0.0061 0.0033 'International Tables Vol C Tables 4.2.6.8 and 6.1.1.4'
O O 0.0106 0.0060 'International Tables Vol C Tables 4.2.6.8 and 6.1.1.4'

loop_
_geom_angle_atom_site_label_1
_geom_angle_atom_site_label_2
_geom_angle_atom_site_label_3
_geom_angle
_geom_angle_site_symmetry_1
_geom_angle_site_symmetry_3
_geom_angle_publ_flag
O5 Dy1 O1 144.10(8) . . ?
O5 Dy1 O7 80.08(7) . . ?
O1 Dy1 O7 87.80(7) . . ?
O5 Dy1 O3 85.45(8) . . ?
O1 Dy1 O3 82.90(7) . . ?
O7 Dy1 O3 140.68(7) . . ?
O5 Dy1 O12 73.08(9) . . ?
O1 Dy1 O12 71.03(8) . . ?
O7 Dy1 O12 71.13(7) . . ?
O3 Dy1 O12 69.71(8) . . ?
O5 Dy1 N2 139.03(8) . . ?
O1 Dy1 N2 67.20(8) . . ?
O7 Dy1 N2 138.18(7) . . ?
O3 Dy1 N2 71.31(8) . . ?
O12 Dy1 N2 125.16(9) . . ?
O5 Dy1 N4 66.81(8) . . ?
O1 Dy1 N4 141.63(8) . . ?
O7 Dy1 N4 74.77(8) . . ?
O3 Dy1 N4 131.43(8) . . ?
O12 Dy1 N4 130.72(9) . . ?
N2 Dy1 N4 103.99(9) . . ?
O5 Dy1 N1 131.52(8) . . ?
O1 Dy1 N1 74.18(8) . . ?
O7 Dy1 N1 72.00(7) . . ?
O3 Dy1 N1 139.57(8) . . ?
O12 Dy1 N1 129.43(8) . . ?
N2 Dy1 N1 69.23(8) . . ?
N4 Dy1 N1 68.02(8) . . ?
O5 Dy1 N3 72.22(9) . . ?
O1 Dy1 N3 131.16(8) . . ?
O7 Dy1 N3 139.85(8) . . ?
O3 Dy1 N3 65.91(8) . . ?
O12 Dy1 N3 124.73(9) . . ?
N2 Dy1 N3 67.62(9) . . ?
N4 Dy1 N3 67.89(9) . . ?
N1 Dy1 N3 105.77(8) . . ?
C10 O1 Dy1 124.4(2) . . ?
C12 O3 Dy1 124.0(2) . . ?
C14 O5 Dy1 126.0(2) . . ?
C21 O7 Dy1 144.75(19) . . ?
Dy1 O12 H12A 116(3) . . ?
Dy1 O12 H12B 117(3) . . ?
H12A O12 H12B 94(4) . . ?
C8 N1 C1 109.3(3) . . ?
C8 N1 C15 112.0(2) . . ?
C1 N1 C15 104.6(2) . . ?
C8 N1 Dy1 112.23(18) . . ?
C1 N1 Dy1 108.46(17) . . ?
C15 N1 Dy1 109.96(17) . . ?
C2 N2 C9 111.1(3) . . ?
C2 N2 C3 108.4(3) . . ?
C9 N2 C3 109.7(3) . . ?
C2 N2 Dy1 109.82(19) . . ?
C9 N2 Dy1 106.18(19) . . ?
C3 N2 Dy1 111.64(19) . . ?
C11 N3 C4 110.4(3) . . ?
C11 N3 C5 110.4(3) . . ?
C4 N3 C5 107.8(3) . . ?
C11 N3 Dy1 105.4(2) . . ?
C4 N3 Dy1 112.1(2) . . ?
C5 N3 Dy1 110.82(19) . . ?
C13 N4 C6 109.6(3) . . ?
C13 N4 C7 110.8(3) . . ?
C6 N4 C7 108.3(3) . . ?
C13 N4 Dy1 105.75(19) . . ?
C6 N4 Dy1 110.6(2) . . ?
C7 N4 Dy1 111.80(19) . . ?
O9 N5 O8 122.8(2) . . ?
O9 N5 C18 119.3(2) . . ?
O8 N5 C18 117.9(3) . . ?
C24 N6 C27 111.6(2) . . ?
C24 N6 C30 124.7(2) . . ?
C27 N6 C30 123.7(2) . . ?
O11 N7 O10 123.3(3) . . ?
O11 N7 C32 118.3(3) . . ?
O10 N7 C32 118.4(3) . . ?
N1 C1 C2 112.8(3) . . ?
N1 C1 H1A 109.0 . . ?
C2 C1 H1A 109.0 . . ?
N1 C1 H1B 109.0 . . ?
C2 C1 H1B 109.0 . . ?
H1A C1 H1B 107.8 . . ?
N2 C2 C1 112.3(3) . . ?
N2 C2 H2A 109.1 . . ?
C1 C2 H2A 109.1 . . ?
N2 C2 H2B 109.1 . . ?
C1 C2 H2B 109.1 . . ?
H2A C2 H2B 107.9 . . ?
C4 C3 N2 111.5(3) . . ?
C4 C3 H3A 109.3 . . ?
N2 C3 H3A 109.3 . . ?
C4 C3 H3B 109.3 . . ?
N2 C3 H3B 109.3 . . ?
H3A C3 H3B 108.0 . . ?
N3 C4 C3 112.7(3) . . ?
N3 C4 H4A 109.1 . . ?
C3 C4 H4A 109.1 . . ?
N3 C4 H4B 109.1 . . ?
C3 C4 H4B 109.1 . . ?
H4A C4 H4B 107.8 . . ?
C6 C5 N3 111.0(3) . . ?
C6 C5 H5A 109.4 . . ?
N3 C5 H5A 109.4 . . ?
C6 C5 H5B 109.4 . . ?
N3 C5 H5B 109.4 . . ?
H5A C5 H5B 108.0 . . ?
N4 C6 C5 113.0(3) . . ?
N4 C6 H6A 109.0 . . ?
C5 C6 H6A 109.0 . . ?
N4 C6 H6B 109.0 . . ?
C5 C6 H6B 109.0 . . ?
H6A C6 H6B 107.8 . . ?
N4 C7 C8 113.2(3) . . ?
N4 C7 H7A 108.9 . . ?
C8 C7 H7A 108.9 . . ?
N4 C7 H7B 108.9 . . ?
C8 C7 H7B 108.9 . . ?
H7A C7 H7B 107.8 . . ?
N1 C8 C7 114.9(3) . . ?
N1 C8 H8A 108.5 . . ?
C7 C8 H8A 108.5 . . ?
N1 C8 H8B 108.5 . . ?
C7 C8 H8B 108.5 . . ?
H8A C8 H8B 107.5 . . ?
N2 C9 C10 114.4(3) . . ?
N2 C9 H9A 108.7 . . ?
C10 C9 H9A 108.7 . . ?
N2 C9 H9B 108.7 . . ?
C10 C9 H9B 108.7 . . ?
H9A C9 H9B 107.6 . . ?
O1 C10 O2 122.5(4) . . ?
O1 C10 C9 118.7(3) . . ?
O2 C10 C9 118.7(3) . . ?
N3 C11 C12 113.1(3) . . ?
N3 C11 H11A 109.0 . . ?
C12 C11 H11A 109.0 . . ?
N3 C11 H11B 109.0 . . ?
C12 C11 H11B 109.0 . . ?
H11A C11 H11B 107.8 . . ?
O4 C12 O3 123.4(3) . . ?
O4 C12 C11 118.7(3) . . ?
O3 C12 C11 118.0(3) . . ?
N4 C13 C14 114.7(3) . . ?
N4 C13 H13A 108.6 . . ?
C14 C13 H13A 108.6 . . ?
N4 C13 H13B 108.6 . . ?
C14 C13 H13B 108.6 . . ?
H13A C13 H13B 107.6 . . ?
O6 C14 O5 125.9(3) . . ?
O6 C14 C13 117.0(3) . . ?
O5 C14 C13 117.1(3) . . ?
N1 C15 C16 116.5(2) . . ?
N1 C15 H15A 108.2 . . ?
C16 C15 H15A 108.2 . . ?
N1 C15 H15B 108.2 . . ?
C16 C15 H15B 108.2 . . ?
H15A C15 H15B 107.3 . . ?
C17 C16 C21 120.4(3) . . ?
C17 C16 C15 120.8(3) . . ?
C21 C16 C15 118.8(2) . . ?
C16 C17 C18 120.0(3) . . ?
C16 C17 H17 120.0 . . ?
C18 C17 H17 120.0 . . ?
C19 C18 C17 121.8(3) . . ?
C19 C18 N5 118.4(3) . . ?
C17 C18 N5 119.8(3) . . ?
C18 C19 C20 120.0(3) . . ?
C18 C19 H19 120.0 . . ?
C20 C19 H19 120.0 . . ?
C19 C20 C21 119.3(2) . . ?
C19 C20 C22 117.1(3) . . ?
C21 C20 C22 123.5(2) . . ?
O7 C21 C20 122.0(2) . . ?
O7 C21 C16 119.6(3) . . ?
C20 C21 C16 118.4(2) . . ?
C23 C22 C20 128.3(3) . . ?
C23 C22 H22 115.8 . . ?
C20 C22 H22 115.8 . . ?
C22 C23 C24 123.5(3) . . ?
C22 C23 H23 118.3 . . ?
C24 C23 H23 118.3 . . ?
N6 C24 C23 121.3(3) . . ?
N6 C24 C25 110.1(2) . . ?
C23 C24 C25 128.4(2) . . ?
C26 C25 C24 100.6(2) . . ?
C26 C25 C28 109.2(2) . . ?
C24 C25 C28 110.0(2) . . ?
C26 C25 C29 111.2(2) . . ?
C24 C25 C29 113.3(3) . . ?
C28 C25 C29 112.0(2) . . ?
C31 C26 C27 120.1(3) . . ?
C31 C26 C25 130.9(3) . . ?
C27 C26 C25 109.0(2) . . ?
C34 C27 C26 123.4(3) . . ?
C34 C27 N6 128.0(3) . . ?
C26 C27 N6 108.6(2) . . ?
C25 C28 H28A 109.5 . . ?
C25 C28 H28B 109.5 . . ?
H28A C28 H28B 109.5 . . ?
C25 C28 H28C 109.5 . . ?
H28A C28 H28C 109.5 . . ?
H28B C28 H28C 109.5 . . ?
C25 C29 H29A 109.5 . . ?
C25 C29 H29B 109.5 . . ?
H29A C29 H29B 109.5 . . ?
C25 C29 H29C 109.5 . . ?
H29A C29 H29C 109.5 . . ?
H29B C29 H29C 109.5 . . ?
N6 C30 H30A 109.5 . . ?
N6 C30 H30B 109.5 . . ?
H30A C30 H30B 109.5 . . ?
N6 C30 H30C 109.5 . . ?
H30A C30 H30C 109.5 . . ?
H30B C30 H30C 109.5 . . ?
C26 C31 C32 116.2(3) . . ?
C26 C31 H31 121.9 . . ?
C32 C31 H31 121.9 . . ?
C33 C32 C31 124.1(3) . . ?
C33 C32 N7 117.8(3) . . ?
C31 C32 N7 118.1(3) . . ?
C32 C33 C34 119.3(3) . . ?
C32 C33 H33 120.4 . . ?
C34 C33 H33 120.4 . . ?
C27 C34 C33 116.9(3) . . ?
C27 C34 H34 121.6 . . ?
C33 C34 H34 121.6 . . ?

loop_
_geom_bond_atom_site_label_1
_geom_bond_atom_site_label_2
_geom_bond_distance
_geom_bond_site_symmetry_2
_geom_bond_publ_flag
Dy1 O5 2.309(2) . ?
Dy1 O1 2.315(2) . ?
Dy1 O7 2.3252(19) . ?
Dy1 O3 2.344(2) . ?
Dy1 O12 2.477(2) . ?
Dy1 N2 2.638(3) . ?
Dy1 N4 2.653(3) . ?
Dy1 N1 2.661(2) . ?
Dy1 N3 2.663(3) . ?
O1 C10 1.255(4) . ?
O2 C10 1.266(5) . ?
O3 C12 1.274(4) . ?
O4 C12 1.235(4) . ?
O5 C14 1.275(4) . ?
O6 C14 1.238(4) . ?
O7 C21 1.274(3) . ?
O8 N5 1.236(3) . ?
O9 N5 1.228(3) . ?
O10 N7 1.233(4) . ?
O11 N7 1.229(4) . ?
O12 H12A 0.76(4) . ?
O12 H12B 0.84(4) . ?
N1 C8 1.484(4) . ?
N1 C1 1.490(4) . ?
N1 C15 1.495(4) . ?
N2 C2 1.476(4) . ?
N2 C9 1.489(5) . ?
N2 C3 1.506(4) . ?
N3 C11 1.476(4) . ?
N3 C4 1.484(5) . ?
N3 C5 1.502(4) . ?
N4 C13 1.476(4) . ?
N4 C6 1.491(4) . ?
N4 C7 1.492(4) . ?
N5 C18 1.449(3) . ?
N6 C24 1.323(3) . ?
N6 C27 1.410(4) . ?
N6 C30 1.475(4) . ?
N7 C32 1.469(4) . ?
C1 C2 1.513(4) . ?
C1 H1A 0.9900 . ?
C1 H1B 0.9900 . ?
C2 H2A 0.9900 . ?
C2 H2B 0.9900 . ?
C3 C4 1.503(5) . ?
C3 H3A 0.9900 . ?
C3 H3B 0.9900 . ?
C4 H4A 0.9900 . ?
C4 H4B 0.9900 . ?
C5 C6 1.492(5) . ?
C5 H5A 0.9900 . ?
C5 H5B 0.9900 . ?
C6 H6A 0.9900 . ?
C6 H6B 0.9900 . ?
C7 C8 1.502(5) . ?
C7 H7A 0.9900 . ?
C7 H7B 0.9900 . ?
C8 H8A 0.9900 . ?
C8 H8B 0.9900 . ?
C9 C10 1.513(5) . ?
C9 H9A 0.9900 . ?
C9 H9B 0.9900 . ?
C11 C12 1.517(5) . ?
C11 H11A 0.9900 . ?
C11 H11B 0.9900 . ?
C13 C14 1.510(5) . ?
C13 H13A 0.9900 . ?
C13 H13B 0.9900 . ?
C15 C16 1.500(4) . ?
C15 H15A 0.9900 . ?
C15 H15B 0.9900 . ?
C16 C17 1.372(4) . ?
C16 C21 1.439(4) . ?
C17 C18 1.393(4) . ?
C17 H17 0.9500 . ?
C18 C19 1.378(4) . ?
C19 C20 1.405(4) . ?
C19 H19 0.9500 . ?
C20 C21 1.434(4) . ?
C20 C22 1.440(4) . ?
C22 C23 1.347(4) . ?
C22 H22 0.9500 . ?
C23 C24 1.425(4) . ?
C23 H23 0.9500 . ?
C24 C25 1.524(4) . ?
C25 C26 1.521(4) . ?
C25 C28 1.538(4) . ?
C25 C29 1.542(4) . ?
C26 C31 1.381(4) . ?
C26 C27 1.389(4) . ?
C27 C34 1.386(4) . ?
C28 H28A 0.9800 . ?
C28 H28B 0.9800 . ?
C28 H28C 0.9800 . ?
C29 H29A 0.9800 . ?
C29 H29B 0.9800 . ?
C29 H29C 0.9800 . ?
C30 H30A 0.9800 . ?
C30 H30B 0.9800 . ?
C30 H30C 0.9800 . ?
C31 C32 1.393(4) . ?
C31 H31 0.9500 . ?
C32 C33 1.383(5) . ?
C33 C34 1.390(4) . ?
C33 H33 0.9500 . ?
C34 H34 0.9500 . ?

loop_
_geom_torsion_atom_site_label_1
_geom_torsion_atom_site_label_2
_geom_torsion_atom_site_label_3
_geom_torsion_atom_site_label_4
_geom_torsion
_geom_torsion_site_symmetry_1
_geom_torsion_site_symmetry_2
_geom_torsion_site_symmetry_3
_geom_torsion_site_symmetry_4
_geom_torsion_publ_flag
C8 N1 C1 C2 78.6(3) . . . . ?
C15 N1 C1 C2 -161.3(3) . . . . ?
Dy1 N1 C1 C2 -44.0(3) . . . . ?
C9 N2 C2 C1 73.0(4) . . . . ?
C3 N2 C2 C1 -166.4(3) . . . . ?
Dy1 N2 C2 C1 -44.2(3) . . . . ?
N1 C1 C2 N2 62.7(4) . . . . ?
C2 N2 C3 C4 76.3(4) . . . . ?
C9 N2 C3 C4 -162.2(3) . . . . ?
Dy1 N2 C3 C4 -44.8(3) . . . . ?
C11 N3 C4 C3 77.4(3) . . . . ?
C5 N3 C4 C3 -162.0(3) . . . . ?
Dy1 N3 C4 C3 -39.8(3) . . . . ?
N2 C3 C4 N3 58.0(4) . . . . ?
C11 N3 C5 C6 -160.4(3) . . . . ?
C4 N3 C5 C6 79.1(3) . . . . ?
Dy1 N3 C5 C6 -44.0(3) . . . . ?
C13 N4 C6 C5 72.1(4) . . . . ?
C7 N4 C6 C5 -166.9(3) . . . . ?
Dy1 N4 C6 C5 -44.1(3) . . . . ?
N3 C5 C6 N4 61.1(4) . . . . ?
C13 N4 C7 C8 -158.9(3) . . . . ?
C6 N4 C7 C8 80.8(3) . . . . ?
Dy1 N4 C7 C8 -41.2(3) . . . . ?
C1 N1 C8 C7 -155.8(3) . . . . ?
C15 N1 C8 C7 88.9(3) . . . . ?
Dy1 N1 C8 C7 -35.4(3) . . . . ?
N4 C7 C8 N1 53.1(4) . . . . ?
C2 N2 C9 C10 -92.2(4) . . . . ?
C3 N2 C9 C10 148.0(3) . . . . ?
Dy1 N2 C9 C10 27.2(3) . . . . ?
Dy1 O1 C10 O2 160.4(3) . . . . ?
Dy1 O1 C10 C9 -15.8(5) . . . . ?
N2 C9 C10 O1 -12.0(5) . . . . ?
N2 C9 C10 O2 171.7(3) . . . . ?
C4 N3 C11 C12 -85.4(4) . . . . ?
C5 N3 C11 C12 155.6(3) . . . . ?
Dy1 N3 C11 C12 35.9(3) . . . . ?
Dy1 O3 C12 O4 165.4(3) . . . . ?
Dy1 O3 C12 C11 -13.2(4) . . . . ?
N3 C11 C12 O4 161.3(3) . . . . ?
N3 C11 C12 O3 -20.1(5) . . . . ?
C6 N4 C13 C14 -87.8(3) . . . . ?
C7 N4 C13 C14 152.8(3) . . . . ?
Dy1 N4 C13 C14 31.5(3) . . . . ?
Dy1 O5 C14 O6 169.5(3) . . . . ?
Dy1 O5 C14 C13 -8.7(4) . . . . ?
N4 C13 C14 O6 162.1(3) . . . . ?
N4 C13 C14 O5 -19.6(4) . . . . ?
C8 N1 C15 C16 -52.3(3) . . . . ?
C1 N1 C15 C16 -170.5(3) . . . . ?
Dy1 N1 C15 C16 73.2(3) . . . . ?
N1 C15 C16 C17 122.9(3) . . . . ?
N1 C15 C16 C21 -58.2(4) . . . . ?
C21 C16 C17 C18 1.0(4) . . . . ?
C15 C16 C17 C18 180.0(3) . . . . ?
C16 C17 C18 C19 1.3(5) . . . . ?
C16 C17 C18 N5 178.9(3) . . . . ?
O9 N5 C18 C19 7.3(4) . . . . ?
O8 N5 C18 C19 -173.9(3) . . . . ?
O9 N5 C18 C17 -170.4(3) . . . . ?
O8 N5 C18 C17 8.4(4) . . . . ?
C17 C18 C19 C20 -3.4(5) . . . . ?
N5 C18 C19 C20 178.9(3) . . . . ?
C18 C19 C20 C21 3.2(5) . . . . ?
C18 C19 C20 C22 179.8(3) . . . . ?
Dy1 O7 C21 C20 -146.4(3) . . . . ?
Dy1 O7 C21 C16 30.7(5) . . . . ?
C19 C20 C21 O7 176.2(3) . . . . ?
C22 C20 C21 O7 -0.1(5) . . . . ?
C19 C20 C21 C16 -1.0(4) . . . . ?
C22 C20 C21 C16 -177.3(3) . . . . ?
C17 C16 C21 O7 -178.4(3) . . . . ?
C15 C16 C21 O7 2.6(4) . . . . ?
C17 C16 C21 C20 -1.1(4) . . . . ?
C15 C16 C21 C20 179.9(3) . . . . ?
C19 C20 C22 C23 171.5(3) . . . . ?
C21 C20 C22 C23 -12.1(5) . . . . ?
C20 C22 C23 C24 176.8(3) . . . . ?
C27 N6 C24 C23 175.5(3) . . . . ?
C30 N6 C24 C23 -3.4(4) . . . . ?
C27 N6 C24 C25 -0.4(3) . . . . ?
C30 N6 C24 C25 -179.4(3) . . . . ?
C22 C23 C24 N6 175.2(3) . . . . ?
C22 C23 C24 C25 -9.7(5) . . . . ?
N6 C24 C25 C26 -1.2(3) . . . . ?
C23 C24 C25 C26 -176.8(3) . . . . ?
N6 C24 C25 C28 113.9(3) . . . . ?
C23 C24 C25 C28 -61.7(4) . . . . ?
N6 C24 C25 C29 -120.0(3) . . . . ?
C23 C24 C25 C29 64.5(4) . . . . ?
C24 C25 C26 C31 -179.6(3) . . . . ?
C28 C25 C26 C31 64.8(4) . . . . ?
C29 C25 C26 C31 -59.3(4) . . . . ?
C24 C25 C26 C27 2.4(3) . . . . ?
C28 C25 C26 C27 -113.2(3) . . . . ?
C29 C25 C26 C27 122.6(3) . . . . ?
C31 C26 C27 C34 -2.2(5) . . . . ?
C25 C26 C27 C34 176.0(3) . . . . ?
C31 C26 C27 N6 178.9(3) . . . . ?
C25 C26 C27 N6 -2.8(3) . . . . ?
C24 N6 C27 C34 -176.7(3) . . . . ?
C30 N6 C27 C34 2.3(5) . . . . ?
C24 N6 C27 C26 2.1(3) . . . . ?
C30 N6 C27 C26 -179.0(3) . . . . ?
C27 C26 C31 C32 2.9(5) . . . . ?
C25 C26 C31 C32 -174.9(3) . . . . ?
C26 C31 C32 C33 -1.2(5) . . . . ?
C26 C31 C32 N7 178.3(3) . . . . ?
O11 N7 C32 C33 15.0(5) . . . . ?
O10 N7 C32 C33 -163.7(3) . . . . ?
O11 N7 C32 C31 -164.6(3) . . . . ?
O10 N7 C32 C31 16.7(5) . . . . ?
C31 C32 C33 C34 -1.3(5) . . . . ?
N7 C32 C33 C34 179.1(3) . . . . ?
C26 C27 C34 C33 -0.4(5) . . . . ?
N6 C27 C34 C33 178.3(3) . . . . ?
C32 C33 C34 C27 2.1(5) . . . . ?
